data_4103882
loop_
_publ_author_name
'Kari A. McGee'
'Kent R. Mann'

_publ_section_title
;
 Inefficient Crystal Packing in Chiral [Ru(phen)3](PF6)2 Enables Oxygen
 Molecule Quenching of the Solid-State MLCT Emission
;
_journal_name_full 'Journal of the American Chemical Society'
_journal_page_first 1896
_journal_page_last 1902
_journal_paper_doi 10.1021/ja8075605
_journal_volume 131
_journal_year 2009
_chemical_formula_moiety '2(C36 H24 N6 Ru), C7 H8, 4(F6 P), 2 (C2 H3 N)'
_chemical_formula_sum 'C83 H62 F24 N14 P4 Ru2'
_chemical_formula_weight 2037.49
_chemical_name_common 06235b
_chemical_name_systematic
; 
 ? 
;
_space_group_IT_number 76
_symmetry_cell_setting tetragonal
_symmetry_space_group_name_Hall 'P 4w'
_symmetry_space_group_name_H-M 'P 41'
_atom_sites_solution_hydrogens geom
_atom_sites_solution_primary direct
_atom_sites_solution_secondary difmap
_audit_creation_method SHELXL-97
_cell_angle_alpha 90.00
_cell_angle_beta 90.00
_cell_angle_gamma 90.00
_cell_formula_units_Z 4
_cell_length_a 25.5737(9)
_cell_length_b 25.5737(9)
_cell_length_c 12.5736(9)
_cell_measurement_reflns_used 3417
_cell_measurement_temperature 173(2)
_cell_measurement_theta_max 22.8595
_cell_measurement_theta_min 2.2715
_cell_volume 8223.3(7)
_computing_cell_refinement 'SAINT, Bruker'
_computing_data_collection 'SMART, Bruker'
_computing_data_reduction 'SAINT, Bruker'
_computing_molecular_graphics 'SHELXTL, Bruker'
_computing_structure_refinement 'SHELXL-97 (Sheldrick, 1997)'
_computing_structure_solution 'SHELXS-97 (Sheldrick, 1990)'
_diffrn_ambient_temperature 173(2)
_diffrn_measured_fraction_theta_full 0.997
_diffrn_measured_fraction_theta_max 0.997
_diffrn_measurement_device_type 'Siemens SMART Platform CCD'
_diffrn_measurement_method 'area detector, omega scans'
_diffrn_radiation_monochromator graphite
_diffrn_radiation_source 'normal-focus sealed tube'
_diffrn_radiation_type MoK\a
_diffrn_radiation_wavelength 0.71073
_diffrn_reflns_av_R_equivalents 0.0849
_diffrn_reflns_av_sigmaI/netI 0.1221
_diffrn_reflns_limit_h_max 30
_diffrn_reflns_limit_h_min -22
_diffrn_reflns_limit_k_max 26
_diffrn_reflns_limit_k_min -30
_diffrn_reflns_limit_l_max 14
_diffrn_reflns_limit_l_min -14
_diffrn_reflns_number 38241
_diffrn_reflns_theta_full 25.04
_diffrn_reflns_theta_max 25.04
_diffrn_reflns_theta_min 0.80
_exptl_absorpt_coefficient_mu 0.556
_exptl_absorpt_correction_T_max 0.9835
_exptl_absorpt_correction_T_min 0.7686
_exptl_absorpt_correction_type multi-scan
_exptl_absorpt_process_details 'SADABS, R. Blessing, 1995'
_exptl_crystal_colour orange
_exptl_crystal_density_diffrn 1.646
_exptl_crystal_density_method 'not measured'
_exptl_crystal_description needle
_exptl_crystal_F_000 4088
_exptl_crystal_size_max 0.50
_exptl_crystal_size_mid 0.03
_exptl_crystal_size_min 0.03
_refine_diff_density_max 0.731
_refine_diff_density_min -0.502
_refine_diff_density_rms 0.102
_refine_ls_abs_structure_details 'Flack H D (1983), 6777 Friedel pairs, Acta Cryst. A39, 876-881'
_refine_ls_abs_structure_Flack 0.01(4)
_refine_ls_extinction_method none
_refine_ls_goodness_of_fit_ref 1.027
_refine_ls_hydrogen_treatment riding
_refine_ls_matrix_type full
_refine_ls_number_parameters 1130
_refine_ls_number_reflns 14398
_refine_ls_number_restraints 58
_refine_ls_restrained_S_all 1.028
_refine_ls_R_factor_all 0.1209
_refine_ls_R_factor_gt 0.0730
_refine_ls_shift/su_max 0.001
_refine_ls_shift/su_mean 0.000
_refine_ls_structure_factor_coef Fsqd
_refine_ls_weighting_details 'calc w=1/[\s^2^(Fo^2^)+(0.0873P)^2^+0.0000P] where P=(Fo^2^+2Fc^2^)/3'
_refine_ls_weighting_scheme calc
_refine_ls_wR_factor_gt 0.1549
_refine_ls_wR_factor_ref 0.1755
_reflns_number_gt 9680
_reflns_number_total 14398
_reflns_threshold_expression >2sigma(I)
_cod_data_source_file ja8075605_si_002.cif
_cod_data_source_block 06235b
_cod_database_code 4103882

loop_
_symmetry_equiv_pos_as_xyz
'x, y, z'
'-x, -y, z+1/2'
'-y, x, z+1/4'
'y, -x, z+3/4'

loop_
_atom_site_label
_atom_site_type_symbol
_atom_site_fract_x
_atom_site_fract_y
_atom_site_fract_z
_atom_site_U_iso_or_equiv
_atom_site_adp_type
_atom_site_occupancy
_atom_site_symmetry_multiplicity
_atom_site_calc_flag
_atom_site_refinement_flags
Ru1 Ru 0.57197(3) 0.72772(3) 0.10231(6) 0.02915(19) Uani 1 1 d .
N1 N 0.6410(3) 0.7704(3) 0.1016(7) 0.0324(17) Uani 1 1 d .
N2 N 0.5872(3) 0.7291(3) -0.0590(8) 0.035(2) Uani 1 1 d .
C1 C 0.6672(4) 0.7903(4) 0.1839(8) 0.039(3) Uani 1 1 d .
H1A H 0.6546 0.7835 0.2536 0.047 Uiso 1 1 calc R
C2 C 0.7118(4) 0.8203(4) 0.1724(9) 0.050(3) Uani 1 1 d .
H2A H 0.7279 0.8357 0.2328 0.060 Uiso 1 1 calc R
C3 C 0.7321(4) 0.8275(4) 0.0752(10) 0.051(3) Uani 1 1 d .
H3A H 0.7645 0.8453 0.0675 0.062 Uiso 1 1 calc R
C4 C 0.7059(4) 0.8091(4) -0.0145(9) 0.049(3) Uani 1 1 d .
C5 C 0.6596(4) 0.7797(4) 0.0030(8) 0.034(2) Uani 1 1 d .
C6 C 0.6318(4) 0.7572(4) -0.0856(9) 0.042(3) Uani 1 1 d .
C7 C 0.6474(4) 0.7652(4) -0.1891(8) 0.040(3) Uani 1 1 d .
C8 C 0.6193(4) 0.7427(5) -0.2685(8) 0.053(3) Uani 1 1 d .
H8A H 0.6300 0.7466 -0.3405 0.063 Uiso 1 1 calc R
C9 C 0.5748(4) 0.7139(5) -0.2432(9) 0.049(3) Uani 1 1 d .
H9A H 0.5548 0.6977 -0.2978 0.059 Uiso 1 1 calc R
C10 C 0.5600(4) 0.7092(4) -0.1391(9) 0.036(2) Uani 1 1 d .
H10A H 0.5287 0.6907 -0.1235 0.043 Uiso 1 1 calc R
C11 C 0.7213(4) 0.8158(4) -0.1225(9) 0.053(3) Uani 1 1 d .
H11A H 0.7521 0.8353 -0.1363 0.063 Uiso 1 1 calc R
C12 C 0.6950(4) 0.7966(5) -0.2056(9) 0.057(3) Uani 1 1 d .
H12A H 0.7072 0.8032 -0.2757 0.069 Uiso 1 1 calc R
N3 N 0.5621(3) 0.7367(3) 0.2640(7) 0.031(2) Uani 1 1 d .
N4 N 0.5309(3) 0.7974(3) 0.1039(8) 0.0341(18) Uani 1 1 d .
C13 C 0.5758(3) 0.7051(4) 0.3435(8) 0.030(2) Uani 1 1 d .
H13A H 0.5898 0.6715 0.3279 0.037 Uiso 1 1 calc R
C14 C 0.5698(4) 0.7203(4) 0.4483(10) 0.038(3) Uani 1 1 d .
H14A H 0.5816 0.6974 0.5027 0.046 Uiso 1 1 calc R
C15 C 0.5480(4) 0.7658(4) 0.4764(8) 0.043(3) Uani 1 1 d .
H15A H 0.5427 0.7743 0.5492 0.052 Uiso 1 1 calc R
C16 C 0.5328(4) 0.8017(4) 0.3935(8) 0.043(3) Uani 1 1 d .
C17 C 0.5399(3) 0.7847(3) 0.2896(7) 0.029(2) Uani 1 1 d .
C18 C 0.5230(4) 0.8168(4) 0.2043(9) 0.041(3) Uani 1 1 d .
C19 C 0.4984(4) 0.8647(4) 0.2244(10) 0.053(3) Uani 1 1 d .
C20 C 0.4792(4) 0.8911(4) 0.1356(10) 0.052(3) Uani 1 1 d .
H20A H 0.4609 0.9231 0.1447 0.062 Uiso 1 1 calc R
C21 C 0.4865(4) 0.8715(4) 0.0357(10) 0.054(3) Uani 1 1 d .
H21A H 0.4736 0.8903 -0.0241 0.065 Uiso 1 1 calc R
C22 C 0.5128(4) 0.8239(4) 0.0205(9) 0.047(3) Uani 1 1 d .
H22A H 0.5178 0.8106 -0.0494 0.057 Uiso 1 1 calc R
C23 C 0.5112(5) 0.8505(4) 0.4127(10) 0.055(3) Uani 1 1 d .
H23A H 0.5080 0.8625 0.4839 0.066 Uiso 1 1 calc R
C24 C 0.4945(4) 0.8812(4) 0.3322(11) 0.062(3) Uani 1 1 d .
H24A H 0.4799 0.9145 0.3479 0.074 Uiso 1 1 calc R
N5 N 0.6064(3) 0.6546(3) 0.1112(8) 0.038(2) Uani 1 1 d .
N6 N 0.5059(3) 0.6810(3) 0.0922(7) 0.0321(19) Uani 1 1 d .
C25 C 0.6572(4) 0.6426(4) 0.1210(9) 0.046(3) Uani 1 1 d .
H25A H 0.6823 0.6699 0.1241 0.055 Uiso 1 1 calc R
C26 C 0.6740(5) 0.5901(5) 0.1267(10) 0.060(3) Uani 1 1 d .
H26A H 0.7102 0.5823 0.1341 0.072 Uiso 1 1 calc R
C27 C 0.6391(5) 0.5515(5) 0.1219(10) 0.061(3) Uani 1 1 d .
H27A H 0.6502 0.5163 0.1303 0.073 Uiso 1 1 calc R
C28 C 0.5865(4) 0.5626(4) 0.1045(9) 0.049(3) Uani 1 1 d .
C29 C 0.5718(4) 0.6148(3) 0.1029(9) 0.038(2) Uani 1 1 d .
C30 C 0.5182(4) 0.6280(3) 0.0897(7) 0.034(2) Uani 1 1 d .
C31 C 0.4787(4) 0.5906(4) 0.0791(8) 0.046(3) Uani 1 1 d .
C32 C 0.4269(5) 0.6063(5) 0.0717(9) 0.056(3) Uani 1 1 d .
H32A H 0.4000 0.5813 0.0616 0.067 Uiso 1 1 calc R
C33 C 0.4152(4) 0.6581(5) 0.0791(10) 0.054(3) Uani 1 1 d .
H33A H 0.3799 0.6695 0.0794 0.065 Uiso 1 1 calc R
C34 C 0.4563(4) 0.6942(4) 0.0863(8) 0.043(3) Uani 1 1 d .
H34A H 0.4477 0.7303 0.0869 0.052 Uiso 1 1 calc R
C35 C 0.5477(5) 0.5236(4) 0.0963(10) 0.064(3) Uani 1 1 d .
H35A H 0.5573 0.4879 0.1036 0.077 Uiso 1 1 calc R
C36 C 0.4970(6) 0.5361(5) 0.0784(10) 0.072(4) Uani 1 1 d .
H36A H 0.4726 0.5089 0.0649 0.086 Uiso 1 1 calc R
Ru2 Ru 0.77663(3) 0.09474(3) 0.37073(6) 0.0317(2) Uani 1 1 d .
N7 N 0.7024(3) 0.0642(3) 0.3804(7) 0.038(2) Uani 1 1 d .
N8 N 0.7714(3) 0.0824(3) 0.5337(7) 0.030(2) Uani 1 1 d .
C37 C 0.6652(4) 0.0590(4) 0.3057(9) 0.051(3) Uani 1 1 d .
H37A H 0.6731 0.0693 0.2349 0.061 Uiso 1 1 calc R
C38 C 0.6167(4) 0.0396(5) 0.3272(10) 0.062(3) Uani 1 1 d .
H38A H 0.5916 0.0378 0.2715 0.074 Uiso 1 1 calc R
C39 C 0.6035(4) 0.0234(4) 0.4230(10) 0.052(3) Uani 1 1 d .
H39A H 0.5698 0.0090 0.4352 0.063 Uiso 1 1 calc R
C40 C 0.6399(4) 0.0275(4) 0.5082(8) 0.037(2) Uani 1 1 d .
C41 C 0.6878(4) 0.0500(4) 0.4804(9) 0.038(2) Uani 1 1 d .
C42 C 0.7263(4) 0.0584(4) 0.5628(7) 0.029(2) Uani 1 1 d .
C43 C 0.7149(4) 0.0449(4) 0.6681(9) 0.044(3) Uani 1 1 d .
C44 C 0.7547(4) 0.0540(4) 0.7432(9) 0.048(3) Uani 1 1 d .
H44A H 0.7509 0.0417 0.8141 0.058 Uiso 1 1 calc R
C45 C 0.7980(4) 0.0799(4) 0.7148(8) 0.040(3) Uani 1 1 d .
H45A H 0.8231 0.0891 0.7672 0.048 Uiso 1 1 calc R
C46 C 0.8064(4) 0.0933(3) 0.6092(9) 0.040(2) Uani 1 1 d .
H46A H 0.8379 0.1107 0.5902 0.048 Uiso 1 1 calc R
C47 C 0.6306(4) 0.0133(3) 0.6174(10) 0.045(3) Uani 1 1 d .
H47A H 0.5980 -0.0021 0.6356 0.054 Uiso 1 1 calc R
C48 C 0.6649(4) 0.0206(4) 0.6917(10) 0.046(3) Uani 1 1 d .
H48A H 0.6573 0.0100 0.7625 0.056 Uiso 1 1 calc R
N9 N 0.7773(3) 0.1095(3) 0.2088(7) 0.031(2) Uani 1 1 d .
N10 N 0.7424(3) 0.1678(3) 0.3704(8) 0.0396(19) Uani 1 1 d .
C49 C 0.7971(4) 0.0805(4) 0.1315(8) 0.041(3) Uani 1 1 d .
H49A H 0.8117 0.0473 0.1474 0.049 Uiso 1 1 calc R
C50 C 0.7965(5) 0.0987(4) 0.0248(9) 0.050(3) Uani 1 1 d .
H50A H 0.8114 0.0780 -0.0301 0.060 Uiso 1 1 calc R
C51 C 0.7750(4) 0.1451(4) 0.0013(9) 0.049(3) Uani 1 1 d .
H51A H 0.7742 0.1564 -0.0706 0.059 Uiso 1 1 calc R
C52 C 0.7539(4) 0.1767(4) 0.0794(8) 0.041(3) Uani 1 1 d .
C53 C 0.7560(4) 0.1589(4) 0.1850(9) 0.041(3) Uani 1 1 d .
C54 C 0.7372(4) 0.1887(4) 0.2720(9) 0.042(3) Uani 1 1 d .
C55 C 0.7137(4) 0.2368(4) 0.2494(10) 0.043(3) Uani 1 1 d .
C56 C 0.6934(4) 0.2639(5) 0.3357(11) 0.063(4) Uani 1 1 d .
H56A H 0.6763 0.2965 0.3256 0.076 Uiso 1 1 calc R
C57 C 0.6983(5) 0.2432(5) 0.4348(11) 0.068(4) Uani 1 1 d .
H57A H 0.6853 0.2622 0.4942 0.081 Uiso 1 1 calc R
C58 C 0.7224(4) 0.1941(4) 0.4511(9) 0.052(3) Uani 1 1 d .
H58A H 0.7241 0.1799 0.5208 0.062 Uiso 1 1 calc R
C59 C 0.7294(4) 0.2273(4) 0.0639(9) 0.055(3) Uani 1 1 d .
H59A H 0.7266 0.2412 -0.0059 0.066 Uiso 1 1 calc R
C60 C 0.7109(4) 0.2544(4) 0.1447(11) 0.061(4) Uani 1 1 d .
H60A H 0.6950 0.2873 0.1311 0.073 Uiso 1 1 calc R
N11 N 0.8145(3) 0.0242(3) 0.3571(7) 0.0310(17) Uani 1 1 d .
N12 N 0.8530(3) 0.1202(3) 0.3739(7) 0.037(2) Uani 1 1 d .
C61 C 0.7952(4) -0.0243(4) 0.3512(9) 0.046(3) Uani 1 1 d .
H61A H 0.7584 -0.0288 0.3563 0.055 Uiso 1 1 calc R
C62 C 0.8271(4) -0.0695(4) 0.3376(8) 0.045(3) Uani 1 1 d .
H62A H 0.8119 -0.1032 0.3297 0.054 Uiso 1 1 calc R
C63 C 0.8789(5) -0.0632(4) 0.3363(9) 0.061(4) Uani 1 1 d .
H63A H 0.9008 -0.0929 0.3277 0.073 Uiso 1 1 calc R
C64 C 0.9015(4) -0.0143(4) 0.3471(8) 0.041(2) Uani 1 1 d .
C65 C 0.8679(3) 0.0285(3) 0.3565(8) 0.034(2) Uani 1 1 d .
C66 C 0.8887(3) 0.0799(4) 0.3656(8) 0.038(2) Uani 1 1 d .
C67 C 0.9422(3) 0.0885(4) 0.3704(9) 0.045(3) Uani 1 1 d .
C68 C 0.9612(5) 0.1403(5) 0.3825(9) 0.063(4) Uani 1 1 d .
H68A H 0.9975 0.1477 0.3871 0.075 Uiso 1 1 calc R
C69 C 0.9242(5) 0.1789(5) 0.3871(10) 0.067(4) Uani 1 1 d .
H69A H 0.9352 0.2142 0.3933 0.081 Uiso 1 1 calc R
C70 C 0.8721(5) 0.1682(4) 0.3829(9) 0.055(3) Uani 1 1 d .
H70A H 0.8482 0.1966 0.3867 0.066 Uiso 1 1 calc R
C71 C 0.9580(4) -0.0032(5) 0.3484(10) 0.066(3) Uani 1 1 d .
H71A H 0.9821 -0.0312 0.3410 0.079 Uiso 1 1 calc R
C72 C 0.9761(4) 0.0451(5) 0.3597(9) 0.062(3) Uani 1 1 d .
H72A H 1.0128 0.0506 0.3607 0.074 Uiso 1 1 calc R
N13 N 0.4912(6) 0.8313(6) 0.7410(12) 0.115(5) Uani 1 1 d .
C73 C 0.4570(6) 0.8192(7) 0.7002(16) 0.095(6) Uani 1 1 d .
C74 C 0.4126(7) 0.8013(6) 0.629(2) 0.170(11) Uani 1 1 d .
H74A H 0.3796 0.8031 0.6688 0.255 Uiso 1 1 calc R
H74B H 0.4189 0.7652 0.6066 0.255 Uiso 1 1 calc R
H74C H 0.4105 0.8240 0.5667 0.255 Uiso 1 1 calc R
N14 N 0.5263(5) 0.9749(5) 0.8051(11) 0.093(4) Uani 1 1 d .
C75 C 0.5556(5) 0.9435(5) 0.8057(11) 0.065(4) Uani 1 1 d .
C76 C 0.5973(5) 0.9041(5) 0.8111(12) 0.088(5) Uani 1 1 d .
H76A H 0.6086 0.8999 0.8851 0.106 Uiso 1 1 calc R
H76B H 0.6270 0.9155 0.7677 0.106 Uiso 1 1 calc R
H76C H 0.5841 0.8707 0.7841 0.106 Uiso 1 1 calc R
C77 C 0.5795(4) 0.0230(5) 0.0504(9) 0.183(6) Uani 1 1 d GU
C78 C 0.6006(6) -0.0235(4) 0.0881(10) 0.192(6) Uani 1 1 d GU
H78A H 0.5787 -0.0487 0.1214 0.230 Uiso 1 1 calc R
C79 C 0.6538(6) -0.0333(5) 0.0771(12) 0.191(6) Uani 1 1 d GU
H79A H 0.6683 -0.0650 0.1029 0.229 Uiso 1 1 calc R
C80 C 0.6859(4) 0.0035(7) 0.0284(11) 0.183(6) Uani 1 1 d GU
H80A H 0.7222 -0.0031 0.0209 0.219 Uiso 1 1 calc R
C81 C 0.6647(5) 0.0501(6) -0.0093(9) 0.171(6) Uani 1 1 d GU
H81A H 0.6867 0.0752 -0.0426 0.206 Uiso 1 1 calc R
C82 C 0.6116(5) 0.0598(4) 0.0017(9) 0.172(6) Uani 1 1 d GU
H82A H 0.5971 0.0916 -0.0241 0.206 Uiso 1 1 calc R
C83 C 0.5218(4) 0.0335(8) 0.0624(15) 0.246(8) Uani 1 1 d GU
H83A H 0.5056 0.0051 0.1028 0.369 Uiso 1 1 calc R
H83B H 0.5057 0.0357 -0.0081 0.369 Uiso 1 1 calc R
H83C H 0.5167 0.0667 0.1002 0.369 Uiso 1 1 calc R
P1 P 0.56964(12) 0.35875(13) 0.2263(3) 0.0609(9) Uani 1 1 d .
F1 F 0.6131(3) 0.3729(4) 0.3116(9) 0.130(4) Uani 1 1 d .
F2 F 0.5304(4) 0.3374(5) 0.1452(8) 0.166(5) Uani 1 1 d .
F3 F 0.5781(4) 0.4102(4) 0.1703(11) 0.180(6) Uani 1 1 d .
F4 F 0.5636(3) 0.3050(3) 0.2867(7) 0.105(3) Uani 1 1 d .
F5 F 0.5253(4) 0.3796(3) 0.2994(9) 0.141(5) Uani 1 1 d .
F6 F 0.6163(3) 0.3352(3) 0.1577(7) 0.089(3) Uani 1 1 d .
P2 P 0.86770(11) 0.32180(12) 0.2392(3) 0.0509(8) Uani 1 1 d .
F7 F 0.8534(5) 0.3501(3) 0.1345(7) 0.144(4) Uani 1 1 d .
F8 F 0.8816(5) 0.2968(4) 0.3478(8) 0.165(5) Uani 1 1 d .
F9 F 0.9229(3) 0.3088(4) 0.2048(10) 0.151(5) Uani 1 1 d .
F10 F 0.8103(4) 0.3320(5) 0.2724(11) 0.177(5) Uani 1 1 d .
F11 F 0.8503(3) 0.2676(3) 0.1883(9) 0.123(4) Uani 1 1 d .
F12 F 0.8874(4) 0.3749(3) 0.2854(7) 0.125(4) Uani 1 1 d .
P3 P 0.94492(11) 0.14970(12) 0.7378(3) 0.0538(8) Uani 1 1 d .
F13 F 0.9032(4) 0.1335(6) 0.8221(9) 0.181(6) Uani 1 1 d .
F14 F 0.9842(4) 0.1706(5) 0.6596(8) 0.152(5) Uani 1 1 d .
F15 F 0.9549(3) 0.1998(4) 0.8081(9) 0.131(4) Uani 1 1 d .
F16 F 0.9322(3) 0.1001(3) 0.6763(10) 0.142(5) Uani 1 1 d .
F17 F 0.9893(4) 0.1253(3) 0.8068(9) 0.141(4) Uani 1 1 d .
F18 F 0.8992(3) 0.1763(3) 0.6767(8) 0.116(3) Uani 1 1 d .
P4 P 0.19438(14) 0.34657(14) 0.4952(3) 0.0659(10) Uani 1 1 d .
F19 F 0.1778(4) 0.2883(3) 0.4715(9) 0.125(4) Uani 1 1 d .
F20 F 0.2124(3) 0.4059(3) 0.5101(8) 0.110(3) Uani 1 1 d .
F21 F 0.1399(3) 0.3612(5) 0.5403(10) 0.170(5) Uani 1 1 d .
F22 F 0.2500(3) 0.3346(3) 0.4449(7) 0.100(3) Uani 1 1 d .
F23 F 0.1727(4) 0.3601(4) 0.3817(7) 0.128(3) Uani 1 1 d .
F24 F 0.2169(4) 0.3331(4) 0.6054(8) 0.162(5) Uani 1 1 d .

loop_
_atom_site_aniso_label
_atom_site_aniso_U_11
_atom_site_aniso_U_22
_atom_site_aniso_U_33
_atom_site_aniso_U_23
_atom_site_aniso_U_13
_atom_site_aniso_U_12
Ru1 0.0292(4) 0.0277(4) 0.0305(4) 0.0016(4) -0.0008(4) 0.0003(3)
N1 0.029(4) 0.036(4) 0.032(5) 0.009(4) -0.001(4) 0.001(3)
N2 0.031(5) 0.032(5) 0.042(6) 0.005(4) 0.009(4) 0.002(4)
C1 0.039(6) 0.055(7) 0.024(5) -0.001(5) 0.005(5) -0.011(5)
C2 0.044(7) 0.064(8) 0.042(7) -0.003(6) -0.001(6) -0.013(6)
C3 0.031(6) 0.059(7) 0.064(8) 0.010(6) -0.006(6) -0.016(5)
C4 0.045(7) 0.047(7) 0.057(8) 0.013(6) 0.003(6) -0.007(5)
C5 0.027(5) 0.040(6) 0.033(6) 0.009(5) -0.011(4) -0.001(4)
C6 0.038(6) 0.035(6) 0.052(7) 0.013(5) 0.002(5) 0.007(5)
C7 0.047(7) 0.043(6) 0.031(6) 0.004(5) 0.012(5) -0.001(5)
C8 0.058(8) 0.079(9) 0.022(6) 0.010(6) -0.005(5) 0.010(7)
C9 0.035(6) 0.078(9) 0.035(7) -0.002(6) 0.001(5) 0.007(6)
C10 0.039(5) 0.037(5) 0.030(6) -0.001(5) -0.005(6) 0.007(4)
C11 0.047(6) 0.074(8) 0.037(7) 0.008(6) -0.002(6) -0.019(6)
C12 0.055(8) 0.084(9) 0.033(7) 0.012(6) 0.006(6) -0.006(7)
N3 0.025(4) 0.031(5) 0.036(5) 0.004(4) 0.005(4) 0.006(4)
N4 0.030(4) 0.030(4) 0.042(5) 0.006(5) -0.002(4) 0.001(3)
C13 0.014(4) 0.040(6) 0.037(7) 0.005(5) 0.006(4) 0.005(4)
C14 0.042(7) 0.026(6) 0.046(7) 0.001(5) -0.006(5) -0.004(5)
C15 0.046(7) 0.064(8) 0.020(5) 0.004(5) -0.004(5) 0.008(6)
C16 0.040(6) 0.048(7) 0.039(7) -0.005(5) -0.004(5) 0.004(5)
C17 0.033(6) 0.024(5) 0.031(6) 0.002(4) -0.003(4) -0.001(4)
C18 0.034(6) 0.033(6) 0.056(7) -0.002(5) 0.007(5) -0.004(5)
C19 0.063(8) 0.034(6) 0.062(8) -0.007(6) -0.005(6) 0.009(6)
C20 0.049(7) 0.033(6) 0.072(10) 0.004(6) 0.010(6) 0.015(5)
C21 0.057(8) 0.038(7) 0.066(9) 0.010(6) -0.009(6) 0.016(6)
C22 0.053(7) 0.039(7) 0.050(7) 0.017(6) 0.009(6) 0.010(5)
C23 0.072(8) 0.045(7) 0.048(7) -0.008(6) -0.003(6) 0.016(6)
C24 0.064(8) 0.045(7) 0.077(10) -0.016(7) 0.011(7) 0.016(6)
N5 0.044(5) 0.032(4) 0.039(5) 0.001(5) 0.017(5) 0.010(4)
N6 0.029(4) 0.037(4) 0.030(5) -0.006(4) 0.000(4) 0.000(3)
C25 0.044(6) 0.050(6) 0.044(7) 0.009(6) 0.001(6) 0.011(5)
C26 0.052(7) 0.067(8) 0.061(8) 0.003(7) 0.009(7) 0.029(6)
C27 0.076(9) 0.054(7) 0.052(8) -0.007(7) 0.001(7) 0.030(7)
C28 0.070(7) 0.045(6) 0.031(6) 0.002(6) 0.008(6) 0.006(6)
C29 0.048(6) 0.025(5) 0.040(6) -0.001(5) 0.004(5) 0.003(4)
C30 0.047(6) 0.024(5) 0.030(6) 0.005(4) -0.006(5) -0.012(4)
C31 0.064(7) 0.033(6) 0.040(6) 0.004(5) 0.003(5) -0.014(5)
C32 0.057(8) 0.055(8) 0.055(8) 0.006(6) -0.006(6) -0.019(6)
C33 0.032(6) 0.060(8) 0.070(9) 0.001(6) -0.005(6) 0.000(6)
C34 0.038(6) 0.046(6) 0.046(7) 0.012(5) 0.012(5) 0.000(5)
C35 0.101(10) 0.034(6) 0.057(8) 0.001(6) 0.026(8) 0.010(7)
C36 0.096(11) 0.051(8) 0.068(10) -0.012(6) 0.017(8) -0.030(7)
Ru2 0.0298(4) 0.0319(4) 0.0334(5) -0.0014(4) -0.0006(4) 0.0015(3)
N7 0.040(5) 0.042(5) 0.033(5) 0.003(4) -0.003(4) 0.007(4)
N8 0.032(5) 0.026(4) 0.031(5) -0.006(4) -0.005(4) -0.001(4)
C37 0.027(6) 0.084(9) 0.041(7) -0.008(6) -0.008(5) 0.001(6)
C38 0.041(7) 0.089(10) 0.056(9) 0.000(7) 0.001(6) -0.011(6)
C39 0.033(6) 0.066(8) 0.058(8) -0.012(6) 0.000(6) 0.001(5)
C40 0.032(6) 0.041(6) 0.038(6) -0.009(5) 0.007(5) -0.001(5)
C41 0.030(6) 0.027(5) 0.058(7) -0.010(5) 0.000(5) -0.001(4)
C42 0.033(6) 0.034(5) 0.020(5) 0.002(4) -0.002(4) 0.015(4)
C43 0.045(7) 0.034(6) 0.052(7) -0.010(5) -0.004(6) 0.013(5)
C44 0.046(7) 0.056(7) 0.043(7) 0.001(6) -0.001(6) 0.005(6)
C45 0.049(7) 0.041(6) 0.029(7) -0.008(5) -0.003(5) -0.003(5)
C46 0.041(6) 0.032(5) 0.048(7) -0.006(6) 0.003(6) 0.002(4)
C47 0.038(6) 0.037(6) 0.059(8) 0.001(6) 0.010(6) 0.006(4)
C48 0.045(7) 0.044(7) 0.050(7) 0.004(5) 0.002(6) 0.011(5)
N9 0.027(5) 0.035(5) 0.031(5) 0.000(4) -0.002(4) 0.004(4)
N10 0.037(4) 0.039(5) 0.043(5) 0.009(5) 0.002(5) 0.009(4)
C49 0.037(6) 0.053(7) 0.033(7) -0.009(5) 0.005(5) 0.000(5)
C50 0.068(9) 0.057(8) 0.025(6) -0.004(5) -0.002(6) -0.008(6)
C51 0.053(7) 0.054(7) 0.040(7) 0.008(6) -0.005(5) -0.008(6)
C52 0.043(6) 0.048(6) 0.031(6) 0.008(5) -0.012(5) -0.008(5)
C53 0.038(6) 0.036(6) 0.048(7) 0.001(5) -0.017(5) -0.001(5)
C54 0.018(5) 0.055(7) 0.052(7) 0.000(6) 0.004(5) -0.001(5)
C55 0.037(6) 0.022(5) 0.072(8) -0.002(6) -0.017(6) 0.007(5)
C56 0.054(7) 0.057(8) 0.080(11) 0.000(8) -0.006(7) 0.016(6)
C57 0.062(8) 0.064(9) 0.077(10) -0.023(7) 0.020(7) 0.032(7)
C58 0.057(8) 0.055(8) 0.044(7) 0.000(6) 0.009(6) 0.015(6)
C59 0.071(9) 0.039(7) 0.055(8) 0.023(6) -0.021(6) -0.004(6)
C60 0.053(7) 0.033(6) 0.095(11) 0.002(7) -0.026(7) 0.013(5)
N11 0.035(4) 0.030(4) 0.028(4) -0.004(4) 0.009(4) -0.001(3)
N12 0.031(4) 0.036(4) 0.044(5) 0.006(4) 0.006(4) -0.005(4)
C61 0.057(7) 0.038(6) 0.042(7) 0.002(6) 0.002(6) -0.011(5)
C62 0.061(7) 0.033(6) 0.040(7) 0.006(5) 0.008(6) -0.005(5)
C63 0.094(10) 0.046(7) 0.042(8) 0.000(6) 0.014(7) 0.029(7)
C64 0.041(6) 0.052(6) 0.030(6) 0.002(5) 0.001(5) 0.025(5)
C65 0.035(5) 0.041(5) 0.028(5) 0.004(5) -0.002(5) -0.001(4)
C66 0.032(5) 0.058(6) 0.024(5) 0.012(5) -0.003(5) 0.004(5)
C67 0.028(5) 0.059(7) 0.047(7) 0.021(6) 0.006(5) -0.002(5)
C68 0.042(7) 0.104(11) 0.043(7) 0.014(7) 0.002(6) -0.029(7)
C69 0.072(9) 0.075(9) 0.055(9) -0.002(7) -0.007(7) -0.032(8)
C70 0.074(8) 0.038(6) 0.053(8) -0.003(6) -0.006(6) -0.017(6)
C71 0.053(7) 0.089(9) 0.054(8) -0.002(8) 0.012(7) 0.040(7)
C72 0.037(6) 0.115(11) 0.033(6) 0.008(8) -0.006(6) 0.000(7)
N13 0.129(14) 0.105(12) 0.110(12) -0.021(9) -0.012(11) -0.025(10)
C73 0.064(11) 0.086(12) 0.133(17) 0.033(11) 0.028(10) -0.020(9)
C74 0.111(14) 0.098(13) 0.30(3) 0.051(19) -0.049(19) -0.041(11)
N14 0.080(9) 0.086(10) 0.112(11) 0.000(8) 0.031(8) 0.003(7)
C75 0.078(10) 0.055(8) 0.062(8) -0.006(7) 0.023(7) -0.006(7)
C76 0.096(11) 0.077(10) 0.091(11) 0.000(8) -0.001(9) 0.024(9)
C77 0.159(9) 0.278(15) 0.111(9) -0.057(10) -0.008(9) -0.109(10)
C78 0.192(10) 0.266(15) 0.118(10) -0.052(9) -0.003(10) -0.115(11)
C79 0.198(11) 0.261(15) 0.113(10) -0.057(10) -0.007(10) -0.088(11)
C80 0.175(10) 0.266(16) 0.108(10) -0.057(10) -0.001(9) -0.077(10)
C81 0.156(10) 0.270(15) 0.088(9) -0.051(9) -0.001(9) -0.086(11)
C82 0.155(10) 0.270(15) 0.090(9) -0.047(9) -0.013(9) -0.092(10)
C83 0.178(11) 0.35(2) 0.212(18) -0.048(17) 0.044(15) -0.087(13)
P1 0.0391(18) 0.052(2) 0.092(3) 0.0169(19) 0.0157(19) 0.0079(15)
F1 0.088(7) 0.159(9) 0.144(9) -0.047(7) 0.027(6) -0.043(6)
F2 0.077(6) 0.324(16) 0.097(8) 0.063(9) 0.007(6) -0.042(8)
F3 0.126(8) 0.105(7) 0.308(17) 0.138(9) 0.087(9) 0.057(6)
F4 0.095(6) 0.077(6) 0.142(8) 0.041(5) 0.037(5) 0.014(5)
F5 0.117(7) 0.083(6) 0.223(12) 0.015(6) 0.098(8) 0.041(5)
F6 0.058(4) 0.107(6) 0.104(6) -0.002(5) 0.040(4) 0.005(4)
P2 0.0428(18) 0.062(2) 0.0482(18) 0.0062(16) -0.0025(14) 0.0080(15)
F7 0.273(13) 0.094(6) 0.064(6) -0.002(5) -0.066(7) 0.010(7)
F8 0.279(14) 0.129(8) 0.086(7) 0.009(7) -0.027(9) 0.073(8)
F9 0.072(6) 0.137(8) 0.243(14) -0.086(8) 0.038(7) 0.004(5)
F10 0.102(8) 0.226(14) 0.202(13) -0.015(10) 0.060(8) 0.008(8)
F11 0.105(7) 0.078(6) 0.185(10) 0.002(6) -0.068(7) -0.021(5)
F12 0.190(10) 0.060(5) 0.124(8) -0.034(5) -0.085(7) 0.029(6)
P3 0.0432(18) 0.0473(19) 0.071(2) -0.0009(17) -0.0118(17) 0.0022(14)
F13 0.125(9) 0.313(16) 0.107(9) 0.015(10) -0.017(7) -0.114(10)
F14 0.100(7) 0.264(13) 0.090(7) 0.017(8) -0.001(5) -0.104(8)
F15 0.099(7) 0.120(7) 0.175(10) -0.077(7) -0.038(6) 0.007(5)
F16 0.096(6) 0.076(6) 0.252(14) -0.086(7) -0.038(7) 0.024(5)
F17 0.111(7) 0.095(6) 0.216(12) 0.027(7) -0.094(7) 0.013(5)
F18 0.093(6) 0.104(7) 0.150(9) -0.018(6) -0.052(6) 0.029(5)
P4 0.059(2) 0.073(2) 0.066(2) 0.0009(19) -0.0062(18) -0.0119(18)
F19 0.129(8) 0.076(6) 0.170(10) 0.011(6) -0.032(7) -0.039(5)
F20 0.100(6) 0.067(5) 0.162(9) -0.003(5) -0.030(6) -0.006(4)
F21 0.067(6) 0.241(13) 0.202(12) -0.095(10) 0.043(7) -0.053(7)
F22 0.061(5) 0.115(7) 0.123(7) -0.017(5) 0.005(5) 0.009(4)
F23 0.142(8) 0.147(8) 0.095(7) -0.015(6) -0.049(7) 0.033(6)
F24 0.199(11) 0.195(11) 0.094(8) 0.065(8) -0.068(8) -0.065(8)

loop_
_atom_type_symbol
_atom_type_description
_atom_type_scat_dispersion_real
_atom_type_scat_dispersion_imag
_atom_type_scat_source
C C 0.0033 0.0016 'International Tables Vol C Tables 4.2.6.8 and 6.1.1.4'
H H 0.0000 0.0000 'International Tables Vol C Tables 4.2.6.8 and 6.1.1.4'
N N 0.0061 0.0033 'International Tables Vol C Tables 4.2.6.8 and 6.1.1.4'
F F 0.0171 0.0103 'International Tables Vol C Tables 4.2.6.8 and 6.1.1.4'
P P 0.1023 0.0942 'International Tables Vol C Tables 4.2.6.8 and 6.1.1.4'
Ru Ru -1.2594 0.8363 'International Tables Vol C Tables 4.2.6.8 and 6.1.1.4'

loop_
_geom_angle_atom_site_label_1
_geom_angle_atom_site_label_2
_geom_angle_atom_site_label_3
_geom_angle
N3 Ru1 N2 171.6(3)
N3 Ru1 N4 80.3(3)
N2 Ru1 N4 95.2(3)
N3 Ru1 N5 95.7(3)
N2 Ru1 N5 89.4(3)
N4 Ru1 N5 173.6(3)
N3 Ru1 N6 91.5(3)
N2 Ru1 N6 95.9(3)
N4 Ru1 N6 94.8(3)
N5 Ru1 N6 80.2(3)
N3 Ru1 N1 92.8(3)
N2 Ru1 N1 80.0(3)
N4 Ru1 N1 88.8(3)
N5 Ru1 N1 96.5(3)
N6 Ru1 N1 174.8(3)
C1 N1 C5 117.8(8)
C1 N1 Ru1 128.6(7)
C5 N1 Ru1 113.5(6)
C10 N2 C6 116.5(9)
C10 N2 Ru1 129.8(7)
C6 N2 Ru1 113.6(7)
N1 C1 C2 123.1(9)
N1 C1 H1A 118.5
C2 C1 H1A 118.5
C3 C2 C1 119.4(10)
C3 C2 H2A 120.3
C1 C2 H2A 120.3
C2 C3 C4 120.4(10)
C2 C3 H3A 119.8
C4 C3 H3A 119.8
C3 C4 C5 117.0(10)
C3 C4 C11 126.8(10)
C5 C4 C11 116.3(10)
N1 C5 C4 122.1(9)
N1 C5 C6 117.7(8)
C4 C5 C6 120.2(9)
C7 C6 N2 122.8(10)
C7 C6 C5 121.9(10)
N2 C6 C5 115.2(9)
C8 C7 C6 118.7(10)
C8 C7 C12 124.4(10)
C6 C7 C12 116.9(10)
C7 C8 C9 119.2(10)
C7 C8 H8A 120.4
C9 C8 H8A 120.4
C10 C9 C8 119.4(11)
C10 C9 H9A 120.3
C8 C9 H9A 120.3
N2 C10 C9 123.2(10)
N2 C10 H10A 118.4
C9 C10 H10A 118.4
C12 C11 C4 124.2(10)
C12 C11 H11A 117.9
C4 C11 H11A 117.9
C11 C12 C7 120.4(10)
C11 C12 H12A 119.8
C7 C12 H12A 119.8
C13 N3 C17 118.0(9)
C13 N3 Ru1 129.8(7)
C17 N3 Ru1 112.2(6)
C22 N4 C18 119.3(8)
C22 N4 Ru1 127.4(8)
C18 N4 Ru1 113.3(7)
N3 C13 C14 121.0(9)
N3 C13 H13A 119.5
C14 C13 H13A 119.5
C15 C14 C13 122.9(11)
C15 C14 H14A 118.5
C13 C14 H14A 118.5
C14 C15 C16 118.3(10)
C14 C15 H15A 120.9
C16 C15 H15A 120.9
C23 C16 C17 119.9(10)
C23 C16 C15 123.6(10)
C17 C16 C15 116.5(9)
C16 C17 N3 123.3(9)
C16 C17 C18 119.4(9)
N3 C17 C18 117.4(9)
N4 C18 C19 123.3(10)
N4 C18 C17 116.2(9)
C19 C18 C17 120.5(10)
C20 C19 C18 115.9(11)
C20 C19 C24 126.4(10)
C18 C19 C24 117.6(11)
C21 C20 C19 120.8(10)
C21 C20 H20A 119.6
C19 C20 H20A 119.6
C20 C21 C22 120.5(11)
C20 C21 H21A 119.7
C22 C21 H21A 119.7
N4 C22 C21 120.1(10)
N4 C22 H22A 120.0
C21 C22 H22A 120.0
C24 C23 C16 121.3(11)
C24 C23 H23A 119.3
C16 C23 H23A 119.3
C23 C24 C19 121.2(10)
C23 C24 H24A 119.4
C19 C24 H24A 119.4
C25 N5 C29 117.9(8)
C25 N5 Ru1 128.7(7)
C29 N5 Ru1 113.3(6)
C34 N6 C30 117.8(8)
C34 N6 Ru1 130.0(6)
C30 N6 Ru1 112.2(5)
N5 C25 C26 121.3(10)
N5 C25 H25A 119.4
C26 C25 H25A 119.4
C27 C26 C25 119.9(10)
C27 C26 H26A 120.1
C25 C26 H26A 120.1
C26 C27 C28 120.2(10)
C26 C27 H27A 119.9
C28 C27 H27A 119.9
C29 C28 C27 117.5(10)
C29 C28 C35 119.3(10)
C27 C28 C35 123.1(11)
N5 C29 C28 123.0(9)
N5 C29 C30 117.4(8)
C28 C29 C30 119.6(8)
N6 C30 C31 120.4(9)
N6 C30 C29 116.6(7)
C31 C30 C29 122.9(9)
C32 C31 C30 119.8(10)
C32 C31 C36 125.4(10)
C30 C31 C36 114.8(10)
C33 C32 C31 119.2(10)
C33 C32 H32A 120.4
C31 C32 H32A 120.4
C32 C33 C34 118.7(10)
C32 C33 H33A 120.6
C34 C33 H33A 120.6
N6 C34 C33 123.9(10)
N6 C34 H34A 118.0
C33 C34 H34A 118.0
C36 C35 C28 121.2(10)
C36 C35 H35A 119.4
C28 C35 H35A 119.4
C35 C36 C31 121.9(11)
C35 C36 H36A 119.1
C31 C36 H36A 119.1
N11 Ru2 N7 96.1(3)
N11 Ru2 N12 80.3(3)
N7 Ru2 N12 174.0(3)
N11 Ru2 N10 174.2(4)
N7 Ru2 N10 87.3(3)
N12 Ru2 N10 96.7(3)
N11 Ru2 N9 94.2(3)
N7 Ru2 N9 97.8(3)
N12 Ru2 N9 87.3(3)
N10 Ru2 N9 80.6(3)
N11 Ru2 N8 88.8(3)
N7 Ru2 N8 79.9(3)
N12 Ru2 N8 95.1(3)
N10 Ru2 N8 96.4(3)
N9 Ru2 N8 176.4(3)
C37 N7 C41 115.2(9)
C37 N7 Ru2 130.5(7)
C41 N7 Ru2 114.1(6)
C46 N8 C42 118.2(9)
C46 N8 Ru2 128.9(7)
C42 N8 Ru2 112.9(6)
N7 C37 C38 122.8(11)
N7 C37 H37A 118.6
C38 C37 H37A 118.6
C39 C38 C37 121.8(11)
C39 C38 H38A 119.1
C37 C38 H38A 119.1
C38 C39 C40 119.8(10)
C38 C39 H39A 120.1
C40 C39 H39A 120.1
C41 C40 C39 114.6(9)
C41 C40 C47 119.2(9)
C39 C40 C47 126.1(9)
N7 C41 C40 125.5(9)
N7 C41 C42 115.8(8)
C40 C41 C42 118.6(10)
N8 C42 C43 123.0(9)
N8 C42 C41 116.9(8)
C43 C42 C41 119.9(9)
C42 C43 C44 116.2(10)
C42 C43 C48 118.9(10)
C44 C43 C48 124.8(11)
C45 C44 C43 120.1(11)
C45 C44 H44A 119.9
C43 C44 H44A 119.9
C44 C45 C46 120.3(10)
C44 C45 H45A 119.8
C46 C45 H45A 119.8
N8 C46 C45 121.7(10)
N8 C46 H46A 119.1
C45 C46 H46A 119.1
C48 C47 C40 122.5(10)
C48 C47 H47A 118.7
C40 C47 H47A 118.7
C47 C48 C43 120.7(11)
C47 C48 H48A 119.6
C43 C48 H48A 119.6
C49 N9 C53 119.5(9)
C49 N9 Ru2 128.6(7)
C53 N9 Ru2 111.7(6)
C58 N10 C54 117.5(8)
C58 N10 Ru2 128.6(8)
C54 N10 Ru2 113.6(7)
N9 C49 C50 120.5(10)
N9 C49 H49A 119.8
C50 C49 H49A 119.8
C51 C50 C49 120.1(11)
C51 C50 H50A 119.9
C49 C50 H50A 119.9
C50 C51 C52 121.4(11)
C50 C51 H51A 119.3
C52 C51 H51A 119.3
C51 C52 C53 117.9(10)
C51 C52 C59 126.5(10)
C53 C52 C59 115.6(10)
C52 C53 N9 120.5(10)
C52 C53 C54 122.9(9)
N9 C53 C54 116.7(9)
N10 C54 C55 125.1(10)
N10 C54 C53 117.4(9)
C55 C54 C53 117.5(10)
C56 C55 C60 124.0(10)
C56 C55 C54 116.1(11)
C60 C55 C54 119.9(11)
C57 C56 C55 119.2(11)
C57 C56 H56A 120.4
C55 C56 H56A 120.4
C56 C57 C58 121.3(12)
C56 C57 H57A 119.4
C58 C57 H57A 119.4
N10 C58 C57 120.7(11)
N10 C58 H58A 119.7
C57 C58 H58A 119.7
C60 C59 C52 121.4(10)
C60 C59 H59A 119.3
C52 C59 H59A 119.3
C59 C60 C55 122.7(10)
C59 C60 H60A 118.6
C55 C60 H60A 118.6
C61 N11 C65 116.3(8)
C61 N11 Ru2 130.1(6)
C65 N11 Ru2 113.6(5)
C70 N12 C66 117.0(8)
C70 N12 Ru2 130.0(7)
C66 N12 Ru2 113.0(6)
N11 C61 C62 123.2(9)
N11 C61 H61A 118.4
C62 C61 H61A 118.4
C63 C62 C61 118.2(10)
C63 C62 H62A 120.9
C61 C62 H62A 120.9
C62 C63 C64 121.5(10)
C62 C63 H63A 119.3
C64 C63 H63A 119.3
C63 C64 C65 117.4(9)
C63 C64 C71 125.8(10)
C65 C64 C71 116.9(9)
N11 C65 C64 123.5(8)
N11 C65 C66 116.5(8)
C64 C65 C66 120.0(8)
N12 C66 C67 122.0(9)
N12 C66 C65 116.6(8)
C67 C66 C65 121.3(9)
C66 C67 C72 118.3(10)
C66 C67 C68 119.5(9)
C72 C67 C68 122.2(10)
C69 C68 C67 116.1(10)
C69 C68 H68A 121.9
C67 C68 H68A 121.9
C70 C69 C68 122.1(12)
C70 C69 H69A 118.9
C68 C69 H69A 118.9
N12 C70 C69 123.2(11)
N12 C70 H70A 118.4
C69 C70 H70A 118.4
C72 C71 C64 121.6(10)
C72 C71 H71A 119.2
C64 C71 H71A 119.2
C71 C72 C67 121.8(10)
C71 C72 H72A 119.1
C67 C72 H72A 119.1
N13 C73 C74 173(2)
C73 C74 H74A 109.5
C73 C74 H74B 109.5
H74A C74 H74B 109.5
C73 C74 H74C 109.5
H74A C74 H74C 109.5
H74B C74 H74C 109.5
N14 C75 C76 175.8(17)
C75 C76 H76A 109.5
C75 C76 H76B 109.5
H76A C76 H76B 109.5
C75 C76 H76C 109.5
H76A C76 H76C 109.5
H76B C76 H76C 109.5
C78 C77 C82 120.0
C78 C77 C83 120.0
C82 C77 C83 120.0
C79 C78 C77 120.0
C79 C78 H78A 120.0
C77 C78 H78A 120.0
C78 C79 C80 120.0
C78 C79 H79A 120.0
C80 C79 H79A 120.0
C79 C80 C81 120.0
C79 C80 H80A 120.0
C81 C80 H80A 120.0
C82 C81 C80 120.0
C82 C81 H81A 120.0
C80 C81 H81A 120.0
C81 C82 C77 120.0
C81 C82 H82A 120.0
C77 C82 H82A 120.0
C77 C83 H83A 109.5
C77 C83 H83B 109.5
H83A C83 H83B 109.5
C77 C83 H83C 109.5
H83A C83 H83C 109.5
H83B C83 H83C 109.5
F3 P1 F2 95.5(7)
F3 P1 F5 94.6(5)
F2 P1 F5 92.2(6)
F3 P1 F4 177.3(6)
F2 P1 F4 86.9(6)
F5 P1 F4 86.7(5)
F3 P1 F1 90.9(7)
F2 P1 F1 172.2(7)
F5 P1 F1 91.9(6)
F4 P1 F1 86.7(6)
F3 P1 F6 88.3(5)
F2 P1 F6 89.7(6)
F5 P1 F6 176.4(6)
F4 P1 F6 90.3(4)
F1 P1 F6 85.9(5)
F9 P2 F7 94.5(7)
F9 P2 F8 87.0(7)
F7 P2 F8 176.4(5)
F9 P2 F10 176.8(7)
F7 P2 F10 85.8(7)
F8 P2 F10 92.8(7)
F9 P2 F12 89.8(6)
F7 P2 F12 89.2(5)
F8 P2 F12 87.6(6)
F10 P2 F12 93.4(7)
F9 P2 F11 87.4(5)
F7 P2 F11 90.0(5)
F8 P2 F11 93.4(6)
F10 P2 F11 89.4(6)
F12 P2 F11 176.9(6)
F14 P3 F16 96.1(7)
F14 P3 F18 91.4(6)
F16 P3 F18 87.3(5)
F14 P3 F17 91.1(6)
F16 P3 F17 96.0(6)
F18 P3 F17 175.7(6)
F14 P3 F13 174.6(8)
F16 P3 F13 88.8(6)
F18 P3 F13 86.4(6)
F17 P3 F13 90.8(7)
F14 P3 F15 88.3(6)
F16 P3 F15 175.7(7)
F18 P3 F15 92.5(5)
F17 P3 F15 84.0(5)
F13 P3 F15 86.9(6)
F24 P4 F21 93.5(7)
F24 P4 F23 178.7(7)
F21 P4 F23 87.8(6)
F24 P4 F19 93.4(6)
F21 P4 F19 93.2(6)
F23 P4 F19 86.7(5)
F24 P4 F22 88.8(6)
F21 P4 F22 176.7(7)
F23 P4 F22 89.9(5)
F19 P4 F22 89.0(5)
F24 P4 F20 89.9(6)
F21 P4 F20 89.2(6)
F23 P4 F20 90.0(5)
F19 P4 F20 175.7(6)
F22 P4 F20 88.4(5)

loop_
_geom_bond_atom_site_label_1
_geom_bond_atom_site_label_2
_geom_bond_distance
Ru1 N3 2.061(9)
Ru1 N2 2.066(9)
Ru1 N4 2.068(7)
Ru1 N5 2.070(7)
Ru1 N6 2.072(7)
Ru1 N1 2.074(7)
N1 C1 1.333(12)
N1 C5 1.350(12)
N2 C10 1.326(13)
N2 C6 1.390(13)
C1 C2 1.383(13)
C1 H1A 0.9500
C2 C3 1.340(15)
C2 H2A 0.9500
C3 C4 1.394(15)
C3 H3A 0.9500
C4 C5 1.419(14)
C4 C11 1.423(15)
C5 C6 1.442(14)
C6 C7 1.376(13)
C7 C8 1.357(14)
C7 C12 1.473(15)
C8 C9 1.394(15)
C8 H8A 0.9500
C9 C10 1.367(15)
C9 H9A 0.9500
C10 H10A 0.9500
C11 C12 1.336(15)
C11 H11A 0.9500
C12 H12A 0.9500
N3 C13 1.333(12)
N3 C17 1.389(12)
N4 C22 1.332(13)
N4 C18 1.371(13)
C13 C14 1.382(15)
C13 H13A 0.9500
C14 C15 1.338(13)
C14 H14A 0.9500
C15 C16 1.442(13)
C15 H15A 0.9500
C16 C23 1.386(14)
C16 C17 1.388(13)
C17 C18 1.419(14)
C18 C19 1.400(14)
C19 C20 1.394(15)
C19 C24 1.424(17)
C20 C21 1.365(15)
C20 H20A 0.9500
C21 C22 1.405(14)
C21 H21A 0.9500
C22 H22A 0.9500
C23 C24 1.352(16)
C23 H23A 0.9500
C24 H24A 0.9500
N5 C25 1.339(11)
N5 C29 1.355(11)
N6 C34 1.317(11)
N6 C30 1.391(11)
C25 C26 1.411(14)
C25 H25A 0.9500
C26 C27 1.333(15)
C26 H26A 0.9500
C27 C28 1.393(14)
C27 H27A 0.9500
C28 C29 1.385(12)
C28 C35 1.411(15)
C29 C30 1.420(12)
C30 C31 1.399(12)
C31 C32 1.388(14)
C31 C36 1.470(15)
C32 C33 1.360(15)
C32 H32A 0.9500
C33 C34 1.401(14)
C33 H33A 0.9500
C34 H34A 0.9500
C35 C36 1.353(16)
C35 H35A 0.9500
C36 H36A 0.9500
Ru2 N11 2.054(7)
Ru2 N7 2.057(8)
Ru2 N12 2.059(7)
Ru2 N10 2.063(7)
Ru2 N9 2.070(8)
Ru2 N8 2.078(9)
N7 C37 1.343(12)
N7 C41 1.360(13)
N8 C46 1.333(13)
N8 C42 1.357(12)
C37 C38 1.364(14)
C37 H37A 0.9500
C38 C39 1.317(15)
C38 H38A 0.9500
C39 C40 1.424(14)
C39 H39A 0.9500
C40 C41 1.396(13)
C40 C47 1.440(14)
C41 C42 1.446(13)
C42 C43 1.400(13)
C43 C44 1.409(14)
C43 C48 1.450(14)
C44 C45 1.338(14)
C44 H44A 0.9500
C45 C46 1.389(15)
C45 H45A 0.9500
C46 H46A 0.9500
C47 C48 1.297(14)
C47 H47A 0.9500
C48 H48A 0.9500
N9 C49 1.323(12)
N9 C53 1.407(12)
N10 C58 1.322(13)
N10 C54 1.353(13)
C49 C50 1.420(15)
C49 H49A 0.9500
C50 C51 1.339(15)
C50 H50A 0.9500
C51 C52 1.380(14)
C51 H51A 0.9500
C52 C53 1.405(13)
C52 C59 1.453(14)
C53 C54 1.418(15)
C54 C55 1.400(14)
C55 C56 1.388(16)
C55 C60 1.392(16)
C56 C57 1.359(17)
C56 H56A 0.9500
C57 C58 1.413(15)
C57 H57A 0.9500
C58 H58A 0.9500
C59 C60 1.318(16)
C59 H59A 0.9500
C60 H60A 0.9500
N11 C61 1.337(11)
N11 C65 1.370(10)
N12 C70 1.328(11)
N12 C66 1.380(11)
C61 C62 1.426(14)
C61 H61A 0.9500
C62 C63 1.336(15)
C62 H62A 0.9500
C63 C64 1.384(15)
C63 H63A 0.9500
C64 C65 1.396(12)
C64 C71 1.474(15)
C65 C66 1.422(12)
C66 C67 1.387(12)
C67 C72 1.417(15)
C67 C68 1.418(15)
C68 C69 1.368(16)
C68 H68A 0.9500
C69 C70 1.361(15)
C69 H69A 0.9500
C70 H70A 0.9500
C71 C72 1.324(15)
C71 H71A 0.9500
C72 H72A 0.9500
N13 C73 1.061(19)
C73 C74 1.51(2)
C74 H74A 0.9800
C74 H74B 0.9800
C74 H74C 0.9800
N14 C75 1.099(15)
C75 C76 1.469(18)
C76 H76A 0.9800
C76 H76B 0.9800
C76 H76C 0.9800
C77 C78 1.3901
C77 C82 1.3902
C77 C83 1.5060
C78 C79 1.3898
C78 H78A 0.9500
C79 C80 1.3900
C79 H79A 0.9500
C80 C81 1.3902
C80 H80A 0.9500
C81 C82 1.3898
C81 H81A 0.9500
C82 H82A 0.9500
C83 H83A 0.9800
C83 H83B 0.9800
C83 H83C 0.9800
P1 F3 1.509(8)
P1 F2 1.531(11)
P1 F5 1.555(8)
P1 F4 1.577(8)
P1 F1 1.586(10)
P1 F6 1.590(7)
P2 F9 1.513(8)
P2 F7 1.546(8)
P2 F8 1.549(10)
P2 F10 1.549(10)
P2 F12 1.561(8)
P2 F11 1.591(9)
P3 F14 1.504(9)
P3 F16 1.521(8)
P3 F18 1.555(8)
P3 F17 1.557(8)
P3 F13 1.560(11)
P3 F15 1.577(9)
P4 F24 1.540(10)
P4 F21 1.550(10)
P4 F23 1.570(9)
P4 F19 1.578(9)
P4 F22 1.587(8)
P4 F20 1.596(8)

loop_
_geom_torsion_atom_site_label_1
_geom_torsion_atom_site_label_2
_geom_torsion_atom_site_label_3
_geom_torsion_atom_site_label_4
_geom_torsion
N3 Ru1 N1 C1 4.7(8)
N2 Ru1 N1 C1 -179.6(8)
N4 Ru1 N1 C1 85.0(8)
N5 Ru1 N1 C1 -91.4(8)
N3 Ru1 N1 C5 -173.0(6)
N2 Ru1 N1 C5 2.7(6)
N4 Ru1 N1 C5 -92.7(6)
N5 Ru1 N1 C5 90.9(6)
N4 Ru1 N2 C10 -91.1(8)
N5 Ru1 N2 C10 84.3(8)
N6 Ru1 N2 C10 4.2(8)
N1 Ru1 N2 C10 -179.0(9)
N4 Ru1 N2 C6 86.2(7)
N5 Ru1 N2 C6 -98.4(7)
N6 Ru1 N2 C6 -178.5(6)
N1 Ru1 N2 C6 -1.7(6)
C5 N1 C1 C2 0.8(14)
Ru1 N1 C1 C2 -176.8(8)
N1 C1 C2 C3 -4.3(18)
C1 C2 C3 C4 5.9(18)
C2 C3 C4 C5 -4.2(17)
C2 C3 C4 C11 176.9(12)
C1 N1 C5 C4 0.9(13)
Ru1 N1 C5 C4 178.9(7)
C1 N1 C5 C6 178.7(9)
Ru1 N1 C5 C6 -3.3(10)
C3 C4 C5 N1 0.8(15)
C11 C4 C5 N1 179.8(9)
C3 C4 C5 C6 -177.0(9)
C11 C4 C5 C6 2.0(15)
C10 N2 C6 C7 1.1(14)
Ru1 N2 C6 C7 -176.6(8)
C10 N2 C6 C5 178.2(8)
Ru1 N2 C6 C5 0.5(10)
N1 C5 C6 C7 179.0(9)
C4 C5 C6 C7 -3.1(15)
N1 C5 C6 N2 1.9(13)
C4 C5 C6 N2 179.8(9)
N2 C6 C7 C8 -3.1(16)
C5 C6 C7 C8 180.0(9)
N2 C6 C7 C12 178.8(9)
C5 C6 C7 C12 1.9(16)
C6 C7 C8 C9 2.3(17)
C12 C7 C8 C9 -179.9(11)
C7 C8 C9 C10 0.4(17)
C6 N2 C10 C9 1.8(14)
Ru1 N2 C10 C9 179.1(8)
C8 C9 C10 N2 -2.6(17)
C3 C4 C11 C12 178.9(12)
C5 C4 C11 C12 0.0(17)
C4 C11 C12 C7 -1.2(18)
C8 C7 C12 C11 -177.7(11)
C6 C7 C12 C11 0.1(17)
N4 Ru1 N3 C13 176.5(8)
N5 Ru1 N3 C13 1.6(8)
N6 Ru1 N3 C13 81.9(8)
N1 Ru1 N3 C13 -95.2(8)
N5 Ru1 N3 C17 178.5(6)
N6 Ru1 N3 C17 -101.2(6)
N1 Ru1 N3 C17 81.7(6)
N3 Ru1 N4 C22 -174.4(8)
N2 Ru1 N4 C22 12.7(8)
N6 Ru1 N4 C22 -83.7(8)
N1 Ru1 N4 C22 92.6(8)
N3 Ru1 N4 C18 6.4(6)
N2 Ru1 N4 C18 -166.5(6)
N6 Ru1 N4 C18 97.1(6)
N1 Ru1 N4 C18 -86.7(6)
C17 N3 C13 C14 -2.5(13)
Ru1 N3 C13 C14 174.3(7)
N3 C13 C14 C15 3.3(15)
C13 C14 C15 C16 -3.5(16)
C14 C15 C16 C23 -178.3(10)
C14 C15 C16 C17 3.0(15)
C23 C16 C17 N3 178.8(9)
C15 C16 C17 N3 -2.4(15)
C23 C16 C17 C18 -2.4(15)
C15 C16 C17 C18 176.4(9)
C13 N3 C17 C16 2.2(14)
Ru1 N3 C17 C16 -175.1(8)
C13 N3 C17 C18 -176.6(8)
Ru1 N3 C17 C18 6.1(10)
C22 N4 C18 C19 -2.5(14)
Ru1 N4 C18 C19 176.8(8)
C22 N4 C18 C17 175.6(9)
Ru1 N4 C18 C17 -5.1(10)
C16 C17 C18 N4 -179.6(9)
N3 C17 C18 N4 -0.7(13)
C16 C17 C18 C19 -1.3(15)
N3 C17 C18 C19 177.5(9)
N4 C18 C19 C20 3.5(16)
C17 C18 C19 C20 -174.6(10)
N4 C18 C19 C24 -177.6(9)
C17 C18 C19 C24 4.3(16)
C18 C19 C20 C21 -2.6(17)
C24 C19 C20 C21 178.6(12)
C19 C20 C21 C22 0.9(18)
C18 N4 C22 C21 0.6(14)
Ru1 N4 C22 C21 -178.6(8)
C20 C21 C22 N4 0.2(17)
C17 C16 C23 C24 3.0(18)
C15 C16 C23 C24 -175.7(11)
C16 C23 C24 C19 0.2(18)
C20 C19 C24 C23 175.0(12)
C18 C19 C24 C23 -3.8(17)
N3 Ru1 N5 C25 -89.3(10)
N2 Ru1 N5 C25 84.0(10)
N6 Ru1 N5 C25 -179.8(10)
N1 Ru1 N5 C25 4.2(11)
N3 Ru1 N5 C29 92.6(8)
N2 Ru1 N5 C29 -94.0(8)
N6 Ru1 N5 C29 2.1(8)
N1 Ru1 N5 C29 -173.9(7)
N3 Ru1 N6 C34 82.0(9)
N2 Ru1 N6 C34 -94.1(9)
N4 Ru1 N6 C34 1.6(10)
N5 Ru1 N6 C34 177.6(9)
N3 Ru1 N6 C30 -99.3(7)
N2 Ru1 N6 C30 84.6(7)
N4 Ru1 N6 C30 -179.7(6)
N5 Ru1 N6 C30 -3.8(7)
C29 N5 C25 C26 -2.5(16)
Ru1 N5 C25 C26 179.5(8)
N5 C25 C26 C27 0.4(19)
C25 C26 C27 C28 4(2)
C26 C27 C28 C29 -6.0(18)
C26 C27 C28 C35 178.7(12)
C25 N5 C29 C28 0.3(16)
Ru1 N5 C29 C28 178.6(8)
C25 N5 C29 C30 -178.3(10)
Ru1 N5 C29 C30 -0.1(12)
C27 C28 C29 N5 3.9(16)
C35 C28 C29 N5 179.4(10)
C27 C28 C29 C30 -177.5(10)
C35 C28 C29 C30 -2.0(16)
C34 N6 C30 C31 1.2(14)
Ru1 N6 C30 C31 -177.7(7)
C34 N6 C30 C29 -176.2(9)
Ru1 N6 C30 C29 4.9(11)
N5 C29 C30 N6 -3.3(13)
C28 C29 C30 N6 178.0(9)
N5 C29 C30 C31 179.4(9)
C28 C29 C30 C31 0.7(15)
N6 C30 C31 C32 -0.3(15)
C29 C30 C31 C32 176.8(10)
N6 C30 C31 C36 -179.5(9)
C29 C30 C31 C36 -2.3(15)
C30 C31 C32 C33 -2.6(16)
C36 C31 C32 C33 176.5(11)
C31 C32 C33 C34 4.6(17)
C30 N6 C34 C33 1.0(15)
Ru1 N6 C34 C33 179.6(8)
C32 C33 C34 N6 -3.9(17)
C29 C28 C35 C36 5.4(18)
C27 C28 C35 C36 -179.4(12)
C28 C35 C36 C31 -7(2)
C32 C31 C36 C35 -173.4(12)
C30 C31 C36 C35 5.7(17)
N11 Ru2 N7 C37 -99.1(9)
N10 Ru2 N7 C37 76.2(9)
N9 Ru2 N7 C37 -3.9(9)
N8 Ru2 N7 C37 173.2(9)
N11 Ru2 N7 C41 85.5(7)
N10 Ru2 N7 C41 -99.3(7)
N9 Ru2 N7 C41 -179.4(6)
N8 Ru2 N7 C41 -2.2(6)
N11 Ru2 N8 C46 85.5(8)
N7 Ru2 N8 C46 -178.0(8)
N12 Ru2 N8 C46 5.4(8)
N10 Ru2 N8 C46 -92.0(8)
N11 Ru2 N8 C42 -92.1(6)
N7 Ru2 N8 C42 4.3(6)
N12 Ru2 N8 C42 -172.3(6)
N10 Ru2 N8 C42 90.4(6)
C41 N7 C37 C38 -1.7(15)
Ru2 N7 C37 C38 -177.1(8)
N7 C37 C38 C39 -1.7(19)
C37 C38 C39 C40 2(2)
C38 C39 C40 C41 0.9(16)
C38 C39 C40 C47 177.6(11)
C37 N7 C41 C40 5.0(14)
Ru2 N7 C41 C40 -178.8(7)
C37 N7 C41 C42 -176.3(8)
Ru2 N7 C41 C42 -0.1(10)
C39 C40 C41 N7 -4.6(14)
C47 C40 C41 N7 178.4(8)
C39 C40 C41 C42 176.7(9)
C47 C40 C41 C42 -0.3(13)
C46 N8 C42 C43 0.3(14)
Ru2 N8 C42 C43 178.2(8)
C46 N8 C42 C41 176.3(8)
Ru2 N8 C42 C41 -5.8(10)
N7 C41 C42 N8 4.0(12)
C40 C41 C42 N8 -177.2(8)
N7 C41 C42 C43 -179.8(9)
C40 C41 C42 C43 -1.0(14)
N8 C42 C43 C44 -4.6(15)
C41 C42 C43 C44 179.5(8)
N8 C42 C43 C48 178.3(8)
C41 C42 C43 C48 2.3(14)
C42 C43 C44 C45 7.6(15)
C48 C43 C44 C45 -175.4(10)
C43 C44 C45 C46 -6.5(16)
C42 N8 C46 C45 1.2(13)
Ru2 N8 C46 C45 -176.4(7)
C44 C45 C46 N8 2.0(16)
C41 C40 C47 C48 0.2(15)
C39 C40 C47 C48 -176.4(10)
C40 C47 C48 C43 1.2(15)
C42 C43 C48 C47 -2.5(15)
C44 C43 C48 C47 -179.4(10)
N11 Ru2 N9 C49 -0.6(9)
N7 Ru2 N9 C49 -97.4(9)
N12 Ru2 N9 C49 79.5(8)
N10 Ru2 N9 C49 176.7(9)
N11 Ru2 N9 C53 -176.6(6)
N7 Ru2 N9 C53 86.6(6)
N12 Ru2 N9 C53 -96.5(6)
N10 Ru2 N9 C53 0.7(6)
N7 Ru2 N10 C58 76.6(9)
N12 Ru2 N10 C58 -98.9(9)
N9 Ru2 N10 C58 174.9(9)
N8 Ru2 N10 C58 -3.0(9)
N7 Ru2 N10 C54 -98.2(7)
N12 Ru2 N10 C54 86.3(7)
N9 Ru2 N10 C54 0.1(6)
N8 Ru2 N10 C54 -177.8(6)
C53 N9 C49 C50 -0.5(15)
Ru2 N9 C49 C50 -176.3(8)
N9 C49 C50 C51 -1.3(17)
C49 C50 C51 C52 1.4(18)
C50 C51 C52 C53 0.4(16)
C50 C51 C52 C59 -179.6(11)
C51 C52 C53 N9 -2.2(14)
C59 C52 C53 N9 177.8(8)
C51 C52 C53 C54 178.0(9)
C59 C52 C53 C54 -2.0(15)
C49 N9 C53 C52 2.3(14)
Ru2 N9 C53 C52 178.7(7)
C49 N9 C53 C54 -177.9(9)
Ru2 N9 C53 C54 -1.5(10)
C58 N10 C54 C55 2.3(14)
Ru2 N10 C54 C55 177.7(8)
C58 N10 C54 C53 -176.4(9)
Ru2 N10 C54 C53 -1.0(11)
C52 C53 C54 N10 -178.5(9)
N9 C53 C54 N10 1.6(13)
C52 C53 C54 C55 2.7(15)
N9 C53 C54 C55 -177.1(8)
N10 C54 C55 C56 -1.7(15)
C53 C54 C55 C56 177.0(9)
N10 C54 C55 C60 179.5(10)
C53 C54 C55 C60 -1.8(15)
C60 C55 C56 C57 -179.9(12)
C54 C55 C56 C57 1.3(17)
C55 C56 C57 C58 -2(2)
C54 N10 C58 C57 -2.6(16)
Ru2 N10 C58 C57 -177.2(8)
C56 C57 C58 N10 2(2)
C51 C52 C59 C60 -179.4(11)
C53 C52 C59 C60 0.6(16)
C52 C59 C60 C55 0.2(18)
C56 C55 C60 C59 -178.3(11)
C54 C55 C60 C59 0.5(17)
N7 Ru2 N11 C61 3.1(10)
N12 Ru2 N11 C61 178.2(9)
N9 Ru2 N11 C61 -95.2(9)
N8 Ru2 N11 C61 82.8(9)
N7 Ru2 N11 C65 -175.4(6)
N12 Ru2 N11 C65 -0.2(7)
N9 Ru2 N11 C65 86.3(7)
N8 Ru2 N11 C65 -95.6(7)
N11 Ru2 N12 C70 -179.5(10)
N10 Ru2 N12 C70 5.5(11)
N9 Ru2 N12 C70 85.7(10)
N8 Ru2 N12 C70 -91.6(10)
N11 Ru2 N12 C66 0.1(7)
N10 Ru2 N12 C66 -174.8(7)
N9 Ru2 N12 C66 -94.6(7)
N8 Ru2 N12 C66 88.0(7)
C65 N11 C61 C62 -4.2(15)
Ru2 N11 C61 C62 177.4(8)
N11 C61 C62 C63 3.6(16)
C61 C62 C63 C64 -0.4(16)
C62 C63 C64 C65 -1.8(16)
C62 C63 C64 C71 179.0(11)
C61 N11 C65 C64 1.9(14)
Ru2 N11 C65 C64 -179.5(8)
C61 N11 C65 C66 -178.4(9)
Ru2 N11 C65 C66 0.3(11)
C63 C64 C65 N11 1.0(15)
C71 C64 C65 N11 -179.6(9)
C63 C64 C65 C66 -178.7(10)
C71 C64 C65 C66 0.6(14)
C70 N12 C66 C67 2.3(15)
Ru2 N12 C66 C67 -177.4(8)
C70 N12 C66 C65 179.7(10)
Ru2 N12 C66 C65 0.0(12)
N11 C65 C66 N12 -0.2(13)
C64 C65 C66 N12 179.6(9)
N11 C65 C66 C67 177.2(9)
C64 C65 C66 C67 -3.0(15)
N12 C66 C67 C72 -179.1(10)
C65 C66 C67 C72 3.6(16)
N12 C66 C67 C68 -1.0(16)
C65 C66 C67 C68 -178.2(10)
C66 C67 C68 C69 -0.9(17)
C72 C67 C68 C69 177.1(11)
C67 C68 C69 C70 1.5(18)
C66 N12 C70 C69 -1.7(17)
Ru2 N12 C70 C69 177.9(9)
C68 C69 C70 N12 0(2)
C63 C64 C71 C72 -179.6(12)
C65 C64 C71 C72 1.1(17)
C64 C71 C72 C67 0(2)
C66 C67 C72 C71 -1.9(18)
C68 C67 C72 C71 -180.0(12)
C82 C77 C78 C79 0.0
C83 C77 C78 C79 180.0
C77 C78 C79 C80 0.0
C78 C79 C80 C81 0.0
C79 C80 C81 C82 0.0
C80 C81 C82 C77 0.0
C78 C77 C82 C81 0.0
C83 C77 C82 C81 -180.0
